data_7111864
loop_
_publ_author_name
'Soundararasu Senthilkumar'
'Sure Siva Prasad'
'Ponminor Senthil Kumar'
'Sundarababu Baskaran'

_publ_section_title
;
 A diversity oriented one-pot synthesis of novel iminosugar C-glycosides
;
_journal_name_full Chem.Commun.
_journal_page_first 1549
_journal_paper_doi 10.1039/c3cc48370c
_journal_volume 50
_journal_year 2014
_chemical_absolute_configuration rm
_chemical_formula_sum 'C63 H75 N3 O15'
_chemical_formula_weight 1114.26
_chemical_name_systematic
;
?
;
_space_group_IT_number 1
_symmetry_cell_setting triclinic
_symmetry_space_group_name_Hall 'P 1'
_symmetry_space_group_name_H-M 'P 1'
_atom_sites_solution_hydrogens geom
_atom_sites_solution_primary direct
_atom_sites_solution_secondary difmap
_audit_creation_method SHELXL-97
_cell_angle_alpha 87.321(2)
_cell_angle_beta 89.563(2)
_cell_angle_gamma 79.123(2)
_cell_formula_units_Z 1
_cell_length_a 10.1384(5)
_cell_length_b 10.2329(5)
_cell_length_c 14.4261(6)
_cell_measurement_reflns_used 5892
_cell_measurement_temperature 298(2)
_cell_measurement_theta_max 27.20
_cell_measurement_theta_min 2.49
_cell_volume 1468.14(12)
_computing_cell_refinement 'APEXII/SAINT, Bruker,2004'
_computing_data_collection 'APEXII, Bruker,2004'
_computing_data_reduction 'SAINT PLUS/XPREP, Bruker,2004'
_computing_molecular_graphics 'ORTEP-3 (Farrugia, 1997)'
_computing_publication_material 'SHELXL-97 (Sheldrick, 2008)'
_computing_structure_refinement 'SHELXL-97 (Sheldrick, 2008)'
_computing_structure_solution 'SHELXS-97 (Sheldrick, 2008)'
_diffrn_ambient_temperature 298(2)
_diffrn_measured_fraction_theta_full 0.955
_diffrn_measured_fraction_theta_max 0.611
_diffrn_measurement_device_type 'Bruker APEXII CCD Diffractometer'
_diffrn_measurement_method '\w and \f scan'
_diffrn_radiation_monochromator graphite
_diffrn_radiation_source 'fine-focus sealed tube'
_diffrn_radiation_type MoK\a
_diffrn_radiation_wavelength 0.71073
_diffrn_reflns_av_R_equivalents 0.0152
_diffrn_reflns_av_sigmaI/netI 0.0249
_diffrn_reflns_limit_h_max 13
_diffrn_reflns_limit_h_min -14
_diffrn_reflns_limit_k_max 11
_diffrn_reflns_limit_k_min -15
_diffrn_reflns_limit_l_max 18
_diffrn_reflns_limit_l_min -18
_diffrn_reflns_number 19662
_diffrn_reflns_theta_full 25.00
_diffrn_reflns_theta_max 33.04
_diffrn_reflns_theta_min 1.41
_exptl_absorpt_coefficient_mu 0.090
_exptl_absorpt_correction_T_max 0.9779
_exptl_absorpt_correction_T_min 0.9036
_exptl_absorpt_correction_type multi-scan
_exptl_absorpt_process_details 'SADABS (Bruker, 2004)'
_exptl_crystal_colour brown
_exptl_crystal_density_diffrn 1.260
_exptl_crystal_density_method 'not measured'
_exptl_crystal_description block
_exptl_crystal_F_000 594
_exptl_crystal_size_max 0.30
_exptl_crystal_size_mid 0.30
_exptl_crystal_size_min 0.25
_refine_diff_density_max 0.189
_refine_diff_density_min -0.144
_refine_diff_density_rms 0.029
_refine_ls_abs_structure_details 'Flack H D (1983), Acta Cryst. A39, 876-881'
_refine_ls_abs_structure_Flack 0.5(5)
_refine_ls_extinction_method none
_refine_ls_goodness_of_fit_ref 1.031
_refine_ls_hydrogen_treatment mixed
_refine_ls_matrix_type full
_refine_ls_number_parameters 755
_refine_ls_number_reflns 10814
_refine_ls_number_restraints 6
_refine_ls_restrained_S_all 1.036
_refine_ls_R_factor_all 0.0411
_refine_ls_R_factor_gt 0.0331
_refine_ls_shift/su_max 0.000
_refine_ls_shift/su_mean 0.000
_refine_ls_structure_factor_coef Fsqd
_refine_ls_weighting_details 'calc w=1/[\s^2^(Fo^2^)+(0.0409P)^2^+0.1534P] where P=(Fo^2^+2Fc^2^)/3'
_refine_ls_weighting_scheme calc
_refine_ls_wR_factor_gt 0.0768
_refine_ls_wR_factor_ref 0.0813
_reflns_number_gt 9419
_reflns_number_total 10814
_reflns_threshold_expression >2sigma(I)
_cod_data_source_file c3cc48370c.txt
_cod_data_source_block shelxl2
_cod_original_sg_symbol_H-M P1
_cod_database_code 7111864

loop_
_symmetry_equiv_pos_as_xyz
'x, y, z'

loop_
_atom_site_label
_atom_site_type_symbol
_atom_site_fract_x
_atom_site_fract_y
_atom_site_fract_z
_atom_site_U_iso_or_equiv
_atom_site_adp_type
_atom_site_occupancy
_atom_site_symmetry_multiplicity
_atom_site_calc_flag
_atom_site_refinement_flags
_atom_site_disorder_assembly
_atom_site_disorder_group
C1A C 0.06953(15) 0.72889(17) 0.42517(12) 0.0361(4) Uani 1 1 d . . .
H1A H 0.1283 0.7934 0.4330 0.043 Uiso 1 1 calc R . .
C2A C 0.14235(16) 0.58888(17) 0.45951(12) 0.0371(4) Uani 1 1 d . . .
H2A H 0.0755 0.5341 0.4763 0.044 Uiso 1 1 calc R . .
C3A C 0.15825(19) 0.51810(19) 0.30060(13) 0.0468(4) Uani 1 1 d . . .
H3A1 H 0.0849 0.4712 0.3132 0.056 Uiso 1 1 calc R . .
H3A2 H 0.2175 0.4686 0.2560 0.056 Uiso 1 1 calc R . .
C4A C 0.10257(19) 0.6552(2) 0.25915(13) 0.0476(5) Uani 1 1 d . . .
H4A H 0.0487 0.6470 0.2044 0.057 Uiso 1 1 calc R . .
C5A C 0.01605(17) 0.74192(19) 0.32742(13) 0.0416(4) Uani 1 1 d . . .
H5A H 0.0023 0.8354 0.3049 0.050 Uiso 1 1 calc R . .
C6A C -0.16511(17) 0.7557(2) 0.42245(13) 0.0468(4) Uani 1 1 d . . .
C7A C -0.2438(2) 0.6604(3) 0.46812(18) 0.0748(7) Uani 1 1 d . . .
H7A1 H -0.3181 0.6528 0.4292 0.112 Uiso 1 1 calc R . .
H7A2 H -0.2768 0.6927 0.5269 0.112 Uiso 1 1 calc R . .
H7A3 H -0.1868 0.5745 0.4775 0.112 Uiso 1 1 calc R . .
C8A C -0.2467(2) 0.8948(3) 0.40673(18) 0.0751(7) Uani 1 1 d . . .
H8A1 H -0.1924 0.9507 0.3758 0.113 Uiso 1 1 calc R . .
H8A2 H -0.2761 0.9305 0.4654 0.113 Uiso 1 1 calc R . .
H8A3 H -0.3236 0.8915 0.3690 0.113 Uiso 1 1 calc R . .
C9A C 0.22272(16) 0.60445(17) 0.54432(12) 0.0377(4) Uani 1 1 d . . .
C10A C 0.17828(16) 0.58172(17) 0.63332(13) 0.0408(4) Uani 1 1 d . . .
H10A H 0.0992 0.5490 0.6416 0.049 Uiso 1 1 calc R . .
C11A C 0.24854(18) 0.60651(19) 0.71082(14) 0.0463(5) Uani 1 1 d . . .
H11A H 0.2164 0.5915 0.7702 0.056 Uiso 1 1 calc R . .
C12A C 0.36710(19) 0.65381(18) 0.69856(14) 0.0454(4) Uani 1 1 d . . .
C13A C 0.41331(18) 0.67703(18) 0.61052(14) 0.0451(4) Uani 1 1 d . . .
H13A H 0.4929 0.7090 0.6028 0.054 Uiso 1 1 calc R . .
C14A C 0.34311(16) 0.65353(17) 0.53381(13) 0.0397(4) Uani 1 1 d . . .
C15A C 0.29715(9) 0.38674(9) 0.42035(8) 0.0503(5) Uani 1 1 d D . .
H15A H 0.2357 0.3258 0.4130 0.060 Uiso 1 1 calc R A 1
H15B H 0.3186 0.3868 0.4858 0.060 Uiso 1 1 calc R A 1
C16A C 0.42978(9) 0.33915(9) 0.36328(8) 0.0398(5) Uani 0.476(3) 1 d PRD B 1
C17A C 0.54565(9) 0.38839(9) 0.38014(8) 0.0672(13) Uani 0.476(3) 1 d PR B 1
H17A H 0.5427 0.4583 0.4195 0.081 Uiso 0.476(3) 1 calc PR B 1
C18A C 0.66585(9) 0.33312(9) 0.33818(8) 0.0836(18) Uani 0.476(3) 1 d PR B 1
H18A H 0.7434 0.3661 0.3495 0.100 Uiso 0.476(3) 1 calc PR B 1
C19A C 0.67019(9) 0.22861(9) 0.27936(8) 0.0630(11) Uani 0.476(3) 1 d PR B 1
H19A H 0.7506 0.1916 0.2513 0.076 Uiso 0.476(3) 1 calc PR B 1
C20A C 0.55433(9) 0.17938(9) 0.26249(8) 0.0548(8) Uani 0.476(3) 1 d PR B 1
H20A H 0.5572 0.1095 0.2231 0.066 Uiso 0.476(3) 1 calc PR B 1
C21A C 0.43412(9) 0.23465(9) 0.30445(8) 0.0484(5) Uani 0.476(3) 1 d PR B 1
H21A H 0.3566 0.2017 0.2932 0.058 Uiso 0.476(3) 1 calc PR B 1
C16D C 0.43224(9) 0.33325(9) 0.38381(8) 0.0398(5) Uani 0.524(3) 1 d PRD B 2
C17D C 0.54327(9) 0.36920(9) 0.42440(8) 0.0672(13) Uani 0.524(3) 1 d PR B 2
H17D H 0.5322 0.4221 0.4756 0.081 Uiso 0.524(3) 1 calc PR B 2
C18D C 0.67083(9) 0.32605(9) 0.38846(8) 0.0836(18) Uani 0.524(3) 1 d PR B 2
H18D H 0.7451 0.3501 0.4156 0.100 Uiso 0.524(3) 1 calc PR B 2
C19D C 0.68736(9) 0.24693(9) 0.31192(8) 0.0630(11) Uani 0.524(3) 1 d PR B 2
H19D H 0.7727 0.2181 0.2879 0.076 Uiso 0.524(3) 1 calc PR B 2
C20D C 0.57632(9) 0.21098(9) 0.27133(8) 0.0548(8) Uani 0.524(3) 1 d PR B 2
H20D H 0.5874 0.1580 0.2201 0.066 Uiso 0.524(3) 1 calc PR B 2
C21D C 0.44876(9) 0.25413(9) 0.30727(8) 0.0484(5) Uani 0.524(3) 1 d PR B 2
H21D H 0.3745 0.2301 0.2801 0.058 Uiso 0.524(3) 1 calc PR B 2
C1B C 0.47874(16) 0.47852(17) 1.08993(12) 0.0364(4) Uani 1 1 d . . .
H1B H 0.4771 0.4073 1.1375 0.044 Uiso 1 1 calc R . .
C2B C 0.39510(15) 0.45679(17) 1.00507(12) 0.0352(4) Uani 1 1 d . . .
H2B H 0.3682 0.5414 0.9694 0.042 Uiso 1 1 calc R . .
C3B C 0.59789(16) 0.40285(18) 0.91400(12) 0.0400(4) Uani 1 1 d . . .
H3B1 H 0.5735 0.4902 0.8830 0.048 Uiso 1 1 calc R . .
H3B2 H 0.6444 0.3424 0.8694 0.048 Uiso 1 1 calc R . .
C4B C 0.69062(16) 0.41051(18) 0.99279(13) 0.0405(4) Uani 1 1 d . . .
H4B H 0.7661 0.4497 0.9693 0.049 Uiso 1 1 calc R . .
C5B C 0.62304(16) 0.49308(18) 1.06994(13) 0.0389(4) Uani 1 1 d . . .
H5B H 0.6767 0.4723 1.1268 0.047 Uiso 1 1 calc R . .
C6B C 0.50922(19) 0.69933(19) 1.10447(16) 0.0525(5) Uani 1 1 d . . .
C7B C 0.5684(3) 0.7320(3) 1.1932(2) 0.0842(8) Uani 1 1 d . . .
H7B1 H 0.6161 0.6516 1.2237 0.126 Uiso 1 1 calc R . .
H7B2 H 0.4978 0.7734 1.2329 0.126 Uiso 1 1 calc R . .
H7B3 H 0.6292 0.7918 1.1801 0.126 Uiso 1 1 calc R . .
C8B C 0.4306(3) 0.8189(2) 1.0516(2) 0.0884(9) Uani 1 1 d . . .
H8B1 H 0.4881 0.8815 1.0370 0.133 Uiso 1 1 calc R . .
H8B2 H 0.3569 0.8601 1.0889 0.133 Uiso 1 1 calc R . .
H8B3 H 0.3967 0.7913 0.9953 0.133 Uiso 1 1 calc R . .
C9B C 0.27155(16) 0.40766(18) 1.03946(12) 0.0389(4) Uani 1 1 d . . .
C10B C 0.14435(17) 0.4870(2) 1.03876(14) 0.0455(4) Uani 1 1 d . . .
H10B H 0.1325 0.5731 1.0124 0.055 Uiso 1 1 calc R . .
C11B C 0.03370(18) 0.4405(2) 1.07680(15) 0.0542(5) Uani 1 1 d . . .
H11B H -0.0510 0.4947 1.0751 0.065 Uiso 1 1 calc R . .
C12B C 0.05172(19) 0.3129(2) 1.11708(13) 0.0543(5) Uani 1 1 d . . .
C13B C 0.1760(2) 0.2320(2) 1.11752(14) 0.0523(5) Uani 1 1 d . . .
H13B H 0.1871 0.1463 1.1445 0.063 Uiso 1 1 calc R . .
C14B C 0.28492(17) 0.27685(19) 1.07808(13) 0.0424(4) Uani 1 1 d . . .
C15B C 0.39332(18) 0.34038(19) 0.86295(13) 0.0439(4) Uani 1 1 d . . .
H15C H 0.3849 0.4200 0.8226 0.053 Uiso 1 1 calc R . .
H15D H 0.3039 0.3327 0.8840 0.053 Uiso 1 1 calc R . .
C16B C 0.44870(18) 0.22200(18) 0.80762(13) 0.0425(4) Uani 1 1 d . . .
C17B C 0.4818(2) 0.2375(2) 0.71580(15) 0.0548(5) Uani 1 1 d . . .
H17B H 0.4746 0.3227 0.6885 0.066 Uiso 1 1 calc R . .
C18B C 0.5260(2) 0.1270(3) 0.66299(18) 0.0697(7) Uani 1 1 d . . .
H18B H 0.5479 0.1383 0.6008 0.084 Uiso 1 1 calc R . .
C19B C 0.5367(3) 0.0021(3) 0.7033(2) 0.0817(9) Uani 1 1 d . . .
H19B H 0.5648 -0.0720 0.6681 0.098 Uiso 1 1 calc R . .
C20B C 0.5072(4) -0.0145(3) 0.7930(2) 0.0942(10) Uani 1 1 d . . .
H20B H 0.5166 -0.1000 0.8202 0.113 Uiso 1 1 calc R . .
C21B C 0.4627(3) 0.0945(2) 0.84558(18) 0.0734(7) Uani 1 1 d . . .
H21B H 0.4418 0.0814 0.9078 0.088 Uiso 1 1 calc R . .
C1C C 0.87267(17) 0.06633(16) 0.81841(12) 0.0359(4) Uani 1 1 d . . .
H1C H 0.7841 0.1052 0.7924 0.043 Uiso 1 1 calc R . .
C2C C 0.98053(16) 0.13573(16) 0.77184(12) 0.0360(4) Uani 1 1 d . . .
H2C H 1.0589 0.1252 0.8128 0.043 Uiso 1 1 calc R . .
C3C C 1.07658(17) -0.06681(16) 0.69675(13) 0.0406(4) Uani 1 1 d . . .
H3C1 H 1.1484 -0.0787 0.7421 0.049 Uiso 1 1 calc R . .
H3C2 H 1.1144 -0.1020 0.6391 0.049 Uiso 1 1 calc R . .
C4C C 0.97140(17) -0.14396(17) 0.73012(13) 0.0392(4) Uani 1 1 d . . .
H4C H 1.0159 -0.2355 0.7470 0.047 Uiso 1 1 calc R . .
C5C C 0.89651(17) -0.08507(17) 0.81407(12) 0.0377(4) Uani 1 1 d . . .
H5C H 0.8105 -0.1153 0.8197 0.045 Uiso 1 1 calc R . .
C6C C 0.9231(2) -0.04147(19) 0.96502(14) 0.0496(5) Uani 1 1 d . . .
C7C C 1.0364(3) -0.0267(3) 1.0284(2) 0.0894(9) Uani 1 1 d . . .
H7C1 H 1.0770 -0.1126 1.0548 0.134 Uiso 1 1 calc R . .
H7C2 H 1.0019 0.0309 1.0771 0.134 Uiso 1 1 calc R . .
H7C3 H 1.1023 0.0109 0.9936 0.134 Uiso 1 1 calc R . .
C8C C 0.8077(3) -0.0868(3) 1.01586(18) 0.0810(8) Uani 1 1 d . . .
H8C1 H 0.7397 -0.0964 0.9721 0.122 Uiso 1 1 calc R . .
H8C2 H 0.7705 -0.0219 1.0596 0.122 Uiso 1 1 calc R . .
H8C3 H 0.8395 -0.1708 1.0482 0.122 Uiso 1 1 calc R . .
C9C C 0.92044(16) 0.28348(16) 0.75678(12) 0.0343(4) Uani 1 1 d . . .
C10C C 0.95290(17) 0.37955(17) 0.81221(13) 0.0389(4) Uani 1 1 d . . .
H10C H 1.0193 0.3550 0.8572 0.047 Uiso 1 1 calc R . .
C11C C 0.88821(17) 0.51245(17) 0.80215(13) 0.0413(4) Uani 1 1 d . . .
H11C H 0.9115 0.5761 0.8396 0.050 Uiso 1 1 calc R . .
C12C C 0.78895(16) 0.54779(16) 0.73564(13) 0.0387(4) Uani 1 1 d . . .
C13C C 0.75616(17) 0.45439(17) 0.67859(13) 0.0400(4) Uani 1 1 d . . .
H13C H 0.6892 0.4793 0.6340 0.048 Uiso 1 1 calc R . .
C14C C 0.82311(16) 0.32328(16) 0.68775(12) 0.0356(4) Uani 1 1 d . . .
C15C C 1.12390(18) 0.14277(19) 0.63478(14) 0.0446(4) Uani 1 1 d . . .
H15E H 1.2084 0.1184 0.6680 0.054 Uiso 1 1 calc R . .
H15F H 1.0951 0.2385 0.6366 0.054 Uiso 1 1 calc R . .
C16C C 1.14501(18) 0.10514(18) 0.53539(13) 0.0438(4) Uani 1 1 d . . .
C17C C 1.0473(2) 0.1466(3) 0.46927(16) 0.0661(6) Uani 1 1 d . . .
H17C H 0.9661 0.1989 0.4859 0.079 Uiso 1 1 calc R . .
C18C C 1.0692(3) 0.1110(3) 0.37740(18) 0.0830(9) Uani 1 1 d . . .
H18C H 1.0024 0.1397 0.3332 0.100 Uiso 1 1 calc R . .
C19C C 1.1881(3) 0.0342(3) 0.35219(19) 0.0787(8) Uani 1 1 d . . .
H19C H 1.2018 0.0095 0.2911 0.094 Uiso 1 1 calc R . .
C20C C 1.2854(3) -0.0056(2) 0.41617(18) 0.0700(7) Uani 1 1 d . . .
H20C H 1.3671 -0.0563 0.3989 0.084 Uiso 1 1 calc R . .
C21C C 1.2643(2) 0.0287(2) 0.50712(15) 0.0544(5) Uani 1 1 d . . .
H21C H 1.3321 -0.0004 0.5505 0.065 Uiso 1 1 calc R . .
N1A N 0.23253(14) 0.52308(14) 0.38672(10) 0.0406(3) Uani 1 1 d . B .
N1B N 0.47526(13) 0.35691(14) 0.94464(10) 0.0355(3) Uani 1 1 d . . .
N1C N 1.02189(13) 0.07594(13) 0.68184(10) 0.0365(3) Uani 1 1 d . . .
O1A O 0.20482(16) 0.72715(16) 0.23314(12) 0.0656(5) Uani 1 1 d . . .
O2A O -0.11039(12) 0.70186(14) 0.33885(9) 0.0486(3) Uani 1 1 d . . .
O3A O -0.05070(11) 0.76510(13) 0.47950(8) 0.0438(3) Uani 1 1 d . . .
O4A O 0.43641(18) 0.67454(15) 0.77608(11) 0.0616(4) Uani 1 1 d . . .
O5A O 0.39291(13) 0.67951(14) 0.44865(10) 0.0500(3) Uani 1 1 d . . .
O1B O 0.74214(12) 0.28193(14) 1.03541(10) 0.0491(3) Uani 1 1 d D . .
O2B O 0.60921(12) 0.63119(12) 1.04485(10) 0.0497(3) Uani 1 1 d . . .
O3B O 0.42177(12) 0.60529(13) 1.12602(10) 0.0478(3) Uani 1 1 d . . .
O4B O -0.05152(16) 0.2632(2) 1.15879(11) 0.0770(5) Uani 1 1 d D . .
O5B O 0.40411(14) 0.18943(13) 1.07698(11) 0.0525(3) Uani 1 1 d . . .
O1C O 0.87154(13) -0.14840(13) 0.66125(10) 0.0460(3) Uani 1 1 d . . .
O2C O 0.97546(13) -0.12879(12) 0.89453(9) 0.0485(3) Uani 1 1 d . . .
O3C O 0.87251(13) 0.08461(12) 0.91639(9) 0.0471(3) Uani 1 1 d . . .
O4C O 0.78996(14) 0.23667(14) 0.62727(10) 0.0484(3) Uani 1 1 d . . .
O5C O 0.71472(13) 0.67662(13) 0.72709(11) 0.0532(4) Uani 1 1 d . . .
H6X H 0.906(2) -0.172(2) 0.6105(18) 0.066(7) Uiso 1 1 d . . .
H1X H 0.257(3) 0.686(3) 0.2018(18) 0.068(7) Uiso 1 1 d . . .
H4X H 0.774(2) 0.231(2) 0.9958(14) 0.074(8) Uiso 1 1 d D . .
H3X H 0.764(3) 0.724(3) 0.7027(19) 0.076(8) Uiso 1 1 d . . .
H2X H 0.344(3) 0.642(3) 0.4070(19) 0.074(8) Uiso 1 1 d . . .
H5X H 0.848(2) 0.169(3) 0.6338(16) 0.063(7) Uiso 1 1 d . . .
H8X H 0.459(2) 0.227(2) 1.0390(16) 0.060(6) Uiso 1 1 d . . .
H7X H -0.1203(19) 0.275(3) 1.1248(17) 0.091(9) Uiso 1 1 d D . .
H9X H 0.529(4) 0.688(4) 0.770(2) 0.125(13) Uiso 1 1 d . . .

loop_
_atom_site_aniso_label
_atom_site_aniso_U_11
_atom_site_aniso_U_22
_atom_site_aniso_U_33
_atom_site_aniso_U_23
_atom_site_aniso_U_13
_atom_site_aniso_U_12
C1A 0.0284(8) 0.0381(9) 0.0417(9) -0.0075(7) 0.0075(7) -0.0053(7)
C2A 0.0311(8) 0.0376(9) 0.0438(10) -0.0044(8) 0.0077(7) -0.0095(7)
C3A 0.0479(10) 0.0469(11) 0.0459(11) -0.0123(9) 0.0098(8) -0.0075(8)
C4A 0.0485(11) 0.0523(12) 0.0406(10) -0.0065(9) 0.0108(8) -0.0056(9)
C5A 0.0354(9) 0.0445(10) 0.0431(10) -0.0021(8) 0.0072(7) -0.0029(7)
C6A 0.0312(9) 0.0656(13) 0.0427(10) -0.0061(9) 0.0046(7) -0.0062(8)
C7A 0.0564(14) 0.108(2) 0.0688(15) -0.0050(14) 0.0137(11) -0.0381(13)
C8A 0.0573(14) 0.0854(18) 0.0698(15) -0.0082(13) -0.0033(11) 0.0205(12)
C9A 0.0321(8) 0.0325(9) 0.0467(10) -0.0023(8) 0.0042(7) -0.0016(7)
C10A 0.0310(8) 0.0383(10) 0.0488(11) 0.0023(8) 0.0037(7) 0.0029(7)
C11A 0.0453(10) 0.0430(10) 0.0430(10) 0.0043(8) 0.0033(8) 0.0096(8)
C12A 0.0455(10) 0.0337(9) 0.0523(12) -0.0036(8) -0.0122(8) 0.0058(8)
C13A 0.0371(9) 0.0364(10) 0.0609(12) 0.0001(9) -0.0050(8) -0.0055(7)
C14A 0.0334(9) 0.0338(9) 0.0496(11) -0.0011(8) 0.0019(7) -0.0012(7)
C15A 0.0537(11) 0.0381(10) 0.0567(12) -0.0039(9) 0.0103(9) -0.0025(8)
C16A 0.0436(10) 0.0326(10) 0.0403(13) 0.0041(9) -0.0013(9) -0.0011(8)
C17A 0.0555(15) 0.0596(18) 0.084(4) -0.022(2) -0.0167(19) 0.0004(13)
C18A 0.0431(14) 0.078(2) 0.129(6) -0.027(3) -0.016(2) -0.0054(14)
C19A 0.0406(14) 0.0676(19) 0.075(3) 0.0075(19) 0.0032(16) 0.0013(13)
C20A 0.0536(15) 0.0532(18) 0.0536(14) -0.0085(13) 0.0017(11) 0.0013(13)
C21A 0.0429(11) 0.0446(13) 0.0569(13) -0.0045(10) 0.0006(9) -0.0057(9)
C16D 0.0436(10) 0.0326(10) 0.0403(13) 0.0041(9) -0.0013(9) -0.0011(8)
C17D 0.0555(15) 0.0596(18) 0.084(4) -0.022(2) -0.0167(19) 0.0004(13)
C18D 0.0431(14) 0.078(2) 0.129(6) -0.027(3) -0.016(2) -0.0054(14)
C19D 0.0406(14) 0.0676(19) 0.075(3) 0.0075(19) 0.0032(16) 0.0013(13)
C20D 0.0536(15) 0.0532(18) 0.0536(14) -0.0085(13) 0.0017(11) 0.0013(13)
C21D 0.0429(11) 0.0446(13) 0.0569(13) -0.0045(10) 0.0006(9) -0.0057(9)
C1B 0.0350(8) 0.0338(9) 0.0413(9) -0.0075(7) 0.0110(7) -0.0081(7)
C2B 0.0317(8) 0.0325(9) 0.0402(9) -0.0034(7) 0.0061(7) -0.0025(6)
C3B 0.0380(9) 0.0425(10) 0.0377(9) -0.0033(8) 0.0102(7) -0.0033(7)
C4B 0.0306(8) 0.0446(10) 0.0465(10) -0.0060(8) 0.0107(7) -0.0068(7)
C5B 0.0328(8) 0.0411(10) 0.0444(10) -0.0088(8) 0.0066(7) -0.0097(7)
C6B 0.0490(11) 0.0420(11) 0.0701(14) -0.0165(10) 0.0223(10) -0.0157(9)
C7B 0.0728(16) 0.096(2) 0.097(2) -0.0557(17) 0.0202(14) -0.0368(14)
C8B 0.0865(18) 0.0458(13) 0.129(3) 0.0018(14) 0.0305(17) -0.0039(12)
C9B 0.0329(8) 0.0429(10) 0.0424(10) -0.0092(8) 0.0034(7) -0.0097(7)
C10B 0.0364(9) 0.0501(11) 0.0502(11) -0.0132(9) 0.0014(8) -0.0060(8)
C11B 0.0294(9) 0.0777(15) 0.0572(12) -0.0221(11) 0.0004(8) -0.0096(9)
C12B 0.0407(11) 0.0883(17) 0.0414(11) -0.0053(11) -0.0005(8) -0.0306(11)
C13B 0.0510(11) 0.0666(14) 0.0455(11) 0.0026(10) -0.0057(8) -0.0277(10)
C14B 0.0405(10) 0.0473(11) 0.0420(10) -0.0030(8) -0.0010(8) -0.0150(8)
C15B 0.0418(10) 0.0444(10) 0.0415(10) -0.0035(8) -0.0048(8) 0.0025(8)
C16B 0.0404(9) 0.0403(10) 0.0473(11) -0.0071(8) -0.0081(8) -0.0073(7)
C17B 0.0579(12) 0.0531(12) 0.0576(13) -0.0147(10) 0.0043(10) -0.0182(10)
C18B 0.0540(13) 0.094(2) 0.0670(15) -0.0386(14) 0.0110(11) -0.0209(12)
C19B 0.0720(16) 0.0618(17) 0.108(2) -0.0446(16) -0.0261(15) 0.0074(12)
C20B 0.149(3) 0.0419(14) 0.087(2) -0.0143(14) -0.033(2) -0.0029(15)
C21B 0.116(2) 0.0437(13) 0.0604(14) -0.0038(11) -0.0145(14) -0.0133(13)
C1C 0.0371(8) 0.0304(8) 0.0390(9) -0.0029(7) 0.0054(7) -0.0036(7)
C2C 0.0329(8) 0.0292(9) 0.0451(10) -0.0037(7) 0.0019(7) -0.0033(6)
C3C 0.0365(9) 0.0309(9) 0.0522(11) -0.0057(8) 0.0112(8) 0.0000(7)
C4C 0.0448(9) 0.0250(8) 0.0464(10) -0.0039(7) 0.0099(8) -0.0028(7)
C5C 0.0418(9) 0.0295(9) 0.0422(10) -0.0028(7) 0.0073(7) -0.0074(7)
C6C 0.0652(12) 0.0384(10) 0.0440(11) -0.0019(9) 0.0005(9) -0.0069(9)
C7C 0.100(2) 0.087(2) 0.0762(18) -0.0118(15) -0.0293(16) -0.0011(16)
C8C 0.113(2) 0.0685(16) 0.0656(16) -0.0017(13) 0.0361(15) -0.0288(15)
C9C 0.0350(8) 0.0276(8) 0.0412(10) -0.0035(7) 0.0044(7) -0.0076(6)
C10C 0.0370(9) 0.0367(10) 0.0437(10) -0.0026(8) 0.0030(7) -0.0087(7)
C11C 0.0442(10) 0.0309(9) 0.0519(11) -0.0098(8) 0.0079(8) -0.0133(7)
C12C 0.0373(9) 0.0252(8) 0.0536(11) -0.0016(8) 0.0135(8) -0.0064(7)
C13C 0.0365(9) 0.0333(9) 0.0487(11) 0.0010(8) 0.0021(7) -0.0036(7)
C14C 0.0359(9) 0.0302(9) 0.0425(10) -0.0067(8) 0.0048(7) -0.0094(7)
C15C 0.0400(9) 0.0386(10) 0.0577(12) -0.0046(9) 0.0108(8) -0.0135(7)
C16C 0.0434(10) 0.0384(10) 0.0521(11) 0.0044(8) 0.0092(8) -0.0163(8)
C17C 0.0502(12) 0.0863(17) 0.0624(15) 0.0185(13) 0.0039(10) -0.0198(11)
C18C 0.0852(19) 0.115(2) 0.0583(16) 0.0255(16) -0.0152(14) -0.0485(18)
C19C 0.117(2) 0.0787(18) 0.0542(15) -0.0039(13) 0.0201(16) -0.0530(17)
C20C 0.0926(18) 0.0518(13) 0.0658(16) -0.0027(12) 0.0282(14) -0.0150(12)
C21C 0.0576(12) 0.0452(11) 0.0585(13) 0.0024(10) 0.0123(10) -0.0065(9)
N1A 0.0398(8) 0.0355(8) 0.0453(9) -0.0062(7) 0.0078(6) -0.0029(6)
N1B 0.0336(7) 0.0359(7) 0.0359(7) -0.0052(6) 0.0025(6) -0.0028(6)
N1C 0.0362(7) 0.0262(7) 0.0473(8) -0.0026(6) 0.0108(6) -0.0069(5)
O1A 0.0649(9) 0.0547(9) 0.0736(11) -0.0023(8) 0.0402(8) -0.0038(7)
O2A 0.0357(6) 0.0684(9) 0.0428(7) -0.0110(6) 0.0024(5) -0.0108(6)
O3A 0.0310(6) 0.0584(8) 0.0401(7) -0.0112(6) 0.0049(5) -0.0018(5)
O4A 0.0666(10) 0.0575(9) 0.0588(9) -0.0017(7) -0.0192(8) -0.0063(7)
O5A 0.0430(7) 0.0562(8) 0.0539(8) -0.0018(7) 0.0105(6) -0.0179(6)
O1B 0.0419(7) 0.0516(8) 0.0493(8) -0.0121(7) -0.0008(6) 0.0054(6)
O2B 0.0463(7) 0.0413(7) 0.0656(9) -0.0123(6) 0.0217(6) -0.0175(6)
O3B 0.0427(7) 0.0427(7) 0.0618(8) -0.0218(6) 0.0225(6) -0.0137(5)
O4B 0.0474(9) 0.1365(17) 0.0568(10) 0.0111(10) -0.0013(7) -0.0458(10)
O5B 0.0496(8) 0.0431(8) 0.0635(9) 0.0054(7) 0.0035(7) -0.0075(6)
O1C 0.0503(8) 0.0456(7) 0.0451(8) -0.0125(6) 0.0119(6) -0.0147(6)
O2C 0.0597(8) 0.0341(7) 0.0481(8) 0.0005(6) 0.0003(6) -0.0006(6)
O3C 0.0621(8) 0.0357(7) 0.0413(7) -0.0063(6) 0.0091(6) -0.0029(6)
O4C 0.0484(8) 0.0403(8) 0.0564(8) -0.0143(6) -0.0074(6) -0.0048(6)
O5C 0.0445(7) 0.0279(7) 0.0855(11) 0.0009(7) 0.0100(7) -0.0035(6)

loop_
_atom_type_symbol
_atom_type_description
_atom_type_scat_dispersion_real
_atom_type_scat_dispersion_imag
_atom_type_scat_source
C C 0.0033 0.0016 'International Tables Vol C Tables 4.2.6.8 and 6.1.1.4'
H H 0.0000 0.0000 'International Tables Vol C Tables 4.2.6.8 and 6.1.1.4'
N N 0.0061 0.0033 'International Tables Vol C Tables 4.2.6.8 and 6.1.1.4'
O O 0.0106 0.0060 'International Tables Vol C Tables 4.2.6.8 and 6.1.1.4'

loop_
_geom_angle_atom_site_label_1
_geom_angle_atom_site_label_2
_geom_angle_atom_site_label_3
_geom_angle
O3A C1A C5A 102.59(13)
O3A C1A C2A 108.47(13)
C5A C1A C2A 116.50(15)
O3A C1A H1A 109.6
C5A C1A H1A 109.6
C2A C1A H1A 109.6
N1A C2A C9A 110.03(13)
N1A C2A C1A 111.22(13)
C9A C2A C1A 107.86(14)
N1A C2A H2A 109.2
C9A C2A H2A 109.2
C1A C2A H2A 109.2
N1A C3A C4A 112.11(16)
N1A C3A H3A1 109.2
C4A C3A H3A1 109.2
N1A C3A H3A2 109.2
C4A C3A H3A2 109.2
H3A1 C3A H3A2 107.9
O1A C4A C3A 112.54(16)
O1A C4A C5A 104.67(16)
C3A C4A C5A 112.19(15)
O1A C4A H4A 109.1
C3A C4A H4A 109.1
C5A C4A H4A 109.1
O2A C5A C1A 102.36(13)
O2A C5A C4A 110.42(15)
C1A C5A C4A 114.70(15)
O2A C5A H5A 109.7
C1A C5A H5A 109.7
C4A C5A H5A 109.7
O2A C6A O3A 105.47(12)
O2A C6A C7A 108.44(18)
O3A C6A C7A 109.89(17)
O2A C6A C8A 112.01(17)
O3A C6A C8A 107.70(18)
C7A C6A C8A 113.06(18)
C6A C7A H7A1 109.5
C6A C7A H7A2 109.5
H7A1 C7A H7A2 109.5
C6A C7A H7A3 109.5
H7A1 C7A H7A3 109.5
H7A2 C7A H7A3 109.5
C6A C8A H8A1 109.5
C6A C8A H8A2 109.5
H8A1 C8A H8A2 109.5
C6A C8A H8A3 109.5
H8A1 C8A H8A3 109.5
H8A2 C8A H8A3 109.5
C10A C9A C14A 117.98(17)
C10A C9A C2A 122.48(15)
C14A C9A C2A 119.37(15)
C9A C10A C11A 121.73(17)
C9A C10A H10A 119.1
C11A C10A H10A 119.1
C12A C11A C10A 119.12(17)
C12A C11A H11A 120.4
C10A C11A H11A 120.4
O4A C12A C13A 121.77(18)
O4A C12A C11A 118.10(18)
C13A C12A C11A 120.12(18)
C14A C13A C12A 120.73(17)
C14A C13A H13A 119.6
C12A C13A H13A 119.6
O5A C14A C13A 118.11(16)
O5A C14A C9A 121.57(17)
C13A C14A C9A 120.32(17)
C16D C15A N1A 117.11(6)
C16D C15A C16A 10.6
N1A C15A C16A 109.66(6)
C16D C15A H15A 111.8
N1A C15A H15A 109.7
C16A C15A H15A 109.7
C16D C15A H15B 99.5
N1A C15A H15B 109.7
C16A C15A H15B 109.7
H15A C15A H15B 108.2
C17A C16A C21A 120.0
C17A C16A C15A 120.8
C21A C16A C15A 118.7
C18A C17A C16A 120.0
C18A C17A H17A 120.0
C16A C17A H17A 120.0
C17A C18A C19A 120.0
C17A C18A H18A 120.0
C19A C18A H18A 120.0
C20A C19A C18A 120.0
C20A C19A H19A 120.0
C18A C19A H19A 120.0
C19A C20A C21A 120.0
C19A C20A H20A 120.0
C21A C20A H20A 120.0
C20A C21A C16A 120.0
C20A C21A H21A 120.0
C16A C21A H21A 120.0
C17D C16D C21D 120.0
C17D C16D C15A 118.7
C21D C16D C15A 121.2
C18D C17D C16D 120.0
C18D C17D H17D 120.0
C16D C17D H17D 120.0
C17D C18D C19D 120.0
C17D C18D H18D 120.0
C19D C18D H18D 120.0
C18D C19D C20D 120.0
C18D C19D H19D 120.0
C20D C19D H19D 120.0
C21D C20D C19D 120.0
C21D C20D H20D 120.0
C19D C20D H20D 120.0
C20D C21D C16D 120.0
C20D C21D H21D 120.0
C16D C21D H21D 120.0
O3B C1B C5B 102.32(13)
O3B C1B C2B 108.34(13)
C5B C1B C2B 115.83(14)
O3B C1B H1B 110.0
C5B C1B H1B 110.0
C2B C1B H1B 110.0
N1B C2B C9B 109.87(14)
N1B C2B C1B 110.36(12)
C9B C2B C1B 108.34(13)
N1B C2B H2B 109.4
C9B C2B H2B 109.4
C1B C2B H2B 109.4
N1B C3B C4B 112.39(13)
N1B C3B H3B1 109.1
C4B C3B H3B1 109.1
N1B C3B H3B2 109.1
C4B C3B H3B2 109.1
H3B1 C3B H3B2 107.9
O1B C4B C3B 112.01(15)
O1B C4B C5B 105.41(14)
C3B C4B C5B 112.90(14)
O1B C4B H4B 108.8
C3B C4B H4B 108.8
C5B C4B H4B 108.8
O2B C5B C4B 110.20(14)
O2B C5B C1B 102.54(13)
C4B C5B C1B 115.05(15)
O2B C5B H5B 109.6
C4B C5B H5B 109.6
C1B C5B H5B 109.6
O2B C6B O3B 104.76(14)
O2B C6B C7B 111.77(18)
O3B C6B C7B 108.29(18)
O2B C6B C8B 108.80(18)
O3B C6B C8B 109.05(18)
C7B C6B C8B 113.8(2)
C6B C7B H7B1 109.5
C6B C7B H7B2 109.5
H7B1 C7B H7B2 109.5
C6B C7B H7B3 109.5
H7B1 C7B H7B3 109.5
H7B2 C7B H7B3 109.5
C6B C8B H8B1 109.5
C6B C8B H8B2 109.5
H8B1 C8B H8B2 109.5
C6B C8B H8B3 109.5
H8B1 C8B H8B3 109.5
H8B2 C8B H8B3 109.5
C10B C9B C14B 117.56(16)
C10B C9B C2B 123.23(16)
C14B C9B C2B 119.15(15)
C9B C10B C11B 121.52(19)
C9B C10B H10B 119.2
C11B C10B H10B 119.2
C12B C11B C10B 119.22(18)
C12B C11B H11B 120.4
C10B C11B H11B 120.4
O4B C12B C13B 117.6(2)
O4B C12B C11B 122.1(2)
C13B C12B C11B 120.33(17)
C12B C13B C14B 120.5(2)
C12B C13B H13B 119.8
C14B C13B H13B 119.8
O5B C14B C13B 117.50(17)
O5B C14B C9B 121.68(15)
C13B C14B C9B 120.81(17)
N1B C15B C16B 114.59(14)
N1B C15B H15C 108.6
C16B C15B H15C 108.6
N1B C15B H15D 108.6
C16B C15B H15D 108.6
H15C C15B H15D 107.6
C17B C16B C21B 117.75(19)
C17B C16B C15B 120.83(17)
C21B C16B C15B 121.36(19)
C16B C17B C18B 120.8(2)
C16B C17B H17B 119.6
C18B C17B H17B 119.6
C19B C18B C17B 119.5(2)
C19B C18B H18B 120.3
C17B C18B H18B 120.3
C20B C19B C18B 120.4(2)
C20B C19B H19B 119.8
C18B C19B H19B 119.8
C19B C20B C21B 120.4(3)
C19B C20B H20B 119.8
C21B C20B H20B 119.8
C16B C21B C20B 121.2(3)
C16B C21B H21B 119.4
C20B C21B H21B 119.4
O3C C1C C5C 102.39(13)
O3C C1C C2C 109.15(14)
C5C C1C C2C 116.06(13)
O3C C1C H1C 109.6
C5C C1C H1C 109.6
C2C C1C H1C 109.6
N1C C2C C9C 110.37(13)
N1C C2C C1C 110.12(13)
C9C C2C C1C 108.04(13)
N1C C2C H2C 109.4
C9C C2C H2C 109.4
C1C C2C H2C 109.4
N1C C3C C4C 112.24(13)
N1C C3C H3C1 109.2
C4C C3C H3C1 109.2
N1C C3C H3C2 109.2
C4C C3C H3C2 109.2
H3C1 C3C H3C2 107.9
O1C C4C C3C 112.85(15)
O1C C4C C5C 106.21(14)
C3C C4C C5C 112.32(14)
O1C C4C H4C 108.4
C3C C4C H4C 108.4
C5C C4C H4C 108.4
O2C C5C C4C 108.77(14)
O2C C5C C1C 102.75(14)
C4C C5C C1C 116.50(14)
O2C C5C H5C 109.5
C4C C5C H5C 109.5
C1C C5C H5C 109.5
O2C C6C O3C 104.88(14)
O2C C6C C7C 108.69(19)
O3C C6C C7C 109.60(19)
O2C C6C C8C 111.86(18)
O3C C6C C8C 108.39(18)
C7C C6C C8C 113.1(2)
C6C C7C H7C1 109.5
C6C C7C H7C2 109.5
H7C1 C7C H7C2 109.5
C6C C7C H7C3 109.5
H7C1 C7C H7C3 109.5
H7C2 C7C H7C3 109.5
C6C C8C H8C1 109.5
C6C C8C H8C2 109.5
H8C1 C8C H8C2 109.5
C6C C8C H8C3 109.5
H8C1 C8C H8C3 109.5
H8C2 C8C H8C3 109.5
C10C C9C C14C 118.30(15)
C10C C9C C2C 122.54(15)
C14C C9C C2C 119.06(15)
C9C C10C C11C 121.46(17)
C9C C10C H10C 119.3
C11C C10C H10C 119.3
C12C C11C C10C 118.86(17)
C12C C11C H11C 120.6
C10C C11C H11C 120.6
C13C C12C C11C 120.81(15)
C13C C12C O5C 117.87(17)
C11C C12C O5C 121.25(16)
C12C C13C C14C 119.86(17)
C12C C13C H13C 120.1
C14C C13C H13C 120.1
O4C C14C C13C 117.22(16)
O4C C14C C9C 122.16(15)
C13C C14C C9C 120.62(16)
N1C C15C C16C 111.98(15)
N1C C15C H15E 109.2
C16C C15C H15E 109.2
N1C C15C H15F 109.2
C16C C15C H15F 109.2
H15E C15C H15F 107.9
C17C C16C C21C 117.5(2)
C17C C16C C15C 121.45(18)
C21C C16C C15C 121.03(19)
C16C C17C C18C 120.5(2)
C16C C17C H17C 119.7
C18C C17C H17C 119.7
C19C C18C C17C 120.3(2)
C19C C18C H18C 119.9
C17C C18C H18C 119.9
C20C C19C C18C 119.7(3)
C20C C19C H19C 120.1
C18C C19C H19C 120.1
C19C C20C C21C 120.3(2)
C19C C20C H20C 119.9
C21C C20C H20C 119.9
C20C C21C C16C 121.6(2)
C20C C21C H21C 119.2
C16C C21C H21C 119.2
C3A N1A C15A 110.49(13)
C3A N1A C2A 110.86(13)
C15A N1A C2A 110.02(12)
C3B N1B C15B 109.77(13)
C3B N1B C2B 109.72(13)
C15B N1B C2B 109.04(12)
C3C N1C C2C 109.99(13)
C3C N1C C15C 109.63(13)
C2C N1C C15C 111.15(13)
C4A O1A H1X 110.4(19)
C6A O2A C5A 106.22(13)
C1A O3A C6A 108.34(13)
C12A O4A H9X 120(2)
C14A O5A H2X 105.6(16)
C4B O1B H4X 109.5(19)
C5B O2B C6B 106.45(13)
C1B O3B C6B 109.54(12)
C12B O4B H7X 112(2)
C14B O5B H8X 106.6(14)
C4C O1C H6X 111.9(16)
C6C O2C C5C 106.27(13)
C1C O3C C6C 109.56(13)
C14C O4C H5X 105.5(17)
C12C O5C H3X 107.1(18)

loop_
_geom_bond_atom_site_label_1
_geom_bond_atom_site_label_2
_geom_bond_distance
C1A O3A 1.4421(18)
C1A C5A 1.506(3)
C1A C2A 1.544(2)
C1A H1A 0.9800
C2A N1A 1.487(2)
C2A C9A 1.506(3)
C2A H2A 0.9800
C3A N1A 1.466(2)
C3A C4A 1.507(3)
C3A H3A1 0.9700
C3A H3A2 0.9700
C4A O1A 1.419(2)
C4A C5A 1.517(2)
C4A H4A 0.9800
C5A O2A 1.424(2)
C5A H5A 0.9800
C6A O2A 1.415(2)
C6A O3A 1.448(2)
C6A C7A 1.499(3)
C6A C8A 1.514(3)
C7A H7A1 0.9600
C7A H7A2 0.9600
C7A H7A3 0.9600
C8A H8A1 0.9600
C8A H8A2 0.9600
C8A H8A3 0.9600
C9A C10A 1.381(2)
C9A C14A 1.409(2)
C10A C11A 1.389(3)
C10A H10A 0.9300
C11A C12A 1.385(3)
C11A H11A 0.9300
C12A O4A 1.371(2)
C12A C13A 1.376(3)
C13A C14A 1.375(3)
C13A H13A 0.9300
C14A O5A 1.358(2)
C15A C16D 1.4786
C15A N1A 1.4858(17)
C15A C16A 1.5801
C15A H15A 0.9700
C15A H15B 0.9700
C16A C17A 1.3900
C16A C21A 1.3900
C17A C18A 1.3900
C17A H17A 0.9300
C18A C19A 1.3900
C18A H18A 0.9300
C19A C20A 1.3900
C19A H19A 0.9300
C20A C21A 1.3900
C20A H20A 0.9300
C21A H21A 0.9300
C16D C17D 1.3900
C16D C21D 1.3900
C17D C18D 1.3900
C17D H17D 0.9300
C18D C19D 1.3900
C18D H18D 0.9300
C19D C20D 1.3900
C19D H19D 0.9300
C20D C21D 1.3900
C20D H20D 0.9300
C21D H21D 0.9300
C1B O3B 1.436(2)
C1B C5B 1.522(2)
C1B C2B 1.543(3)
C1B H1B 0.9800
C2B N1B 1.491(2)
C2B C9B 1.508(2)
C2B H2B 0.9800
C3B N1B 1.468(2)
C3B C4B 1.495(3)
C3B H3B1 0.9700
C3B H3B2 0.9700
C4B O1B 1.432(2)
C4B C5B 1.510(2)
C4B H4B 0.9800
C5B O2B 1.423(2)
C5B H5B 0.9800
C6B O2B 1.425(2)
C6B O3B 1.449(2)
C6B C7B 1.496(4)
C6B C8B 1.506(3)
C7B H7B1 0.9600
C7B H7B2 0.9600
C7B H7B3 0.9600
C8B H8B1 0.9600
C8B H8B2 0.9600
C8B H8B3 0.9600
C9B C10B 1.388(2)
C9B C14B 1.408(3)
C10B C11B 1.398(3)
C10B H10B 0.9300
C11B C12B 1.385(3)
C11B H11B 0.9300
C12B O4B 1.371(2)
C12B C13B 1.371(3)
C13B C14B 1.382(3)
C13B H13B 0.9300
C14B O5B 1.362(2)
C15B N1B 1.481(2)
C15B C16B 1.499(3)
C15B H15C 0.9700
C15B H15D 0.9700
C16B C17B 1.373(3)
C16B C21B 1.374(3)
C17B C18B 1.394(3)
C17B H17B 0.9300
C18B C19B 1.365(4)
C18B H18B 0.9300
C19B C20B 1.337(5)
C19B H19B 0.9300
C20B C21B 1.381(4)
C20B H20B 0.9300
C21B H21B 0.9300
C1C O3C 1.434(2)
C1C C5C 1.526(2)
C1C C2C 1.546(2)
C1C H1C 0.9800
C2C N1C 1.485(2)
C2C C9C 1.526(2)
C2C H2C 0.9800
C3C N1C 1.468(2)
C3C C4C 1.505(2)
C3C H3C1 0.9700
C3C H3C2 0.9700
C4C O1C 1.432(2)
C4C C5C 1.513(2)
C4C H4C 0.9800
C5C O2C 1.421(2)
C5C H5C 0.9800
C6C O2C 1.418(2)
C6C O3C 1.446(2)
C6C C7C 1.507(3)
C6C C8C 1.511(3)
C7C H7C1 0.9600
C7C H7C2 0.9600
C7C H7C3 0.9600
C8C H8C1 0.9600
C8C H8C2 0.9600
C8C H8C3 0.9600
C9C C10C 1.383(3)
C9C C14C 1.399(2)
C10C C11C 1.395(2)
C10C H10C 0.9300
C11C C12C 1.382(3)
C11C H11C 0.9300
C12C C13C 1.378(3)
C12C O5C 1.390(2)
C13C C14C 1.385(2)
C13C H13C 0.9300
C14C O4C 1.360(2)
C15C N1C 1.487(2)
C15C C16C 1.505(3)
C15C H15E 0.9700
C15C H15F 0.9700
C16C C17C 1.374(3)
C16C C21C 1.381(3)
C17C C18C 1.396(4)
C17C H17C 0.9300
C18C C19C 1.366(4)
C18C H18C 0.9300
C19C C20C 1.349(4)
C19C H19C 0.9300
C20C C21C 1.379(3)
C20C H20C 0.9300
C21C H21C 0.9300
O1A H1X 0.77(3)
O4A H9X 0.98(4)
O5A H2X 0.93(3)
O1B H4X 0.814(10)
O4B H7X 0.842(10)
O5B H8X 0.90(2)
O1C H6X 0.83(3)
O4C H5X 0.82(3)
O5C H3X 0.83(3)

loop_
_geom_torsion_atom_site_label_1
_geom_torsion_atom_site_label_2
_geom_torsion_atom_site_label_3
_geom_torsion_atom_site_label_4
_geom_torsion
O3A C1A C2A N1A 157.37(13)
C5A C1A C2A N1A 42.33(19)
O3A C1A C2A C9A -81.89(16)
C5A C1A C2A C9A 163.07(14)
N1A C3A C4A O1A 62.7(2)
N1A C3A C4A C5A -55.0(2)
O3A C1A C5A O2A -34.20(16)
C2A C1A C5A O2A 84.10(16)
O3A C1A C5A C4A -153.80(15)
C2A C1A C5A C4A -35.5(2)
O1A C4A C5A O2A 163.29(15)
C3A C4A C5A O2A -74.4(2)
O1A C4A C5A C1A -81.71(19)
C3A C4A C5A C1A 40.6(2)
N1A C2A C9A C10A -138.81(16)
C1A C2A C9A C10A 99.72(17)
N1A C2A C9A C14A 46.09(19)
C1A C2A C9A C14A -75.38(17)
C14A C9A C10A C11A 0.3(2)
C2A C9A C10A C11A -174.88(15)
C9A C10A C11A C12A -0.8(3)
C10A C11A C12A O4A -178.47(16)
C10A C11A C12A C13A 0.7(3)
O4A C12A C13A C14A 178.98(16)
C11A C12A C13A C14A -0.1(3)
C12A C13A C14A O5A 179.37(16)
C12A C13A C14A C9A -0.3(3)
C10A C9A C14A O5A -179.44(16)
C2A C9A C14A O5A -4.1(2)
C10A C9A C14A C13A 0.3(2)
C2A C9A C14A C13A 175.59(15)
C16D C15A C16A C17A -60.7
N1A C15A C16A C17A 75.55(8)
C16D C15A C16A C21A 111.1
N1A C15A C16A C21A -112.71(8)
C21A C16A C17A C18A 0.0
C15A C16A C17A C18A 171.6
C16A C17A C18A C19A 0.0
C17A C18A C19A C20A 0.0
C18A C19A C20A C21A 0.0
C19A C20A C21A C16A 0.0
C17A C16A C21A C20A 0.0
C15A C16A C21A C20A -171.8
N1A C15A C16D C17D 82.23(8)
C16A C15A C16D C17D 129.3
N1A C15A C16D C21D -94.41(9)
C16A C15A C16D C21D -47.4
C21D C16D C17D C18D 0.0
C15A C16D C17D C18D -176.7
C16D C17D C18D C19D 0.0
C17D C18D C19D C20D 0.0
C18D C19D C20D C21D 0.0
C19D C20D C21D C16D 0.0
C17D C16D C21D C20D 0.0
C15A C16D C21D C20D 176.6
O3B C1B C2B N1B 158.60(12)
C5B C1B C2B N1B 44.38(19)
O3B C1B C2B C9B -81.07(16)
C5B C1B C2B C9B 164.71(14)
N1B C3B C4B O1B 65.11(17)
N1B C3B C4B C5B -53.69(19)
O1B C4B C5B O2B 159.98(14)
C3B C4B C5B O2B -77.45(18)
O1B C4B C5B C1B -84.72(18)
C3B C4B C5B C1B 37.9(2)
O3B C1B C5B O2B -32.42(17)
C2B C1B C5B O2B 85.19(17)
O3B C1B C5B C4B -152.06(15)
C2B C1B C5B C4B -34.4(2)
N1B C2B C9B C10B -134.16(18)
C1B C2B C9B C10B 105.21(19)
N1B C2B C9B C14B 48.7(2)
C1B C2B C9B C14B -71.96(19)
C14B C9B C10B C11B 1.5(3)
C2B C9B C10B C11B -175.76(17)
C9B C10B C11B C12B 0.8(3)
C10B C11B C12B O4B 177.40(19)
C10B C11B C12B C13B -1.6(3)
O4B C12B C13B C14B -178.87(18)
C11B C12B C13B C14B 0.2(3)
C12B C13B C14B O5B -176.99(19)
C12B C13B C14B C9B 2.1(3)
C10B C9B C14B O5B 176.17(18)
C2B C9B C14B O5B -6.5(3)
C10B C9B C14B C13B -2.9(3)
C2B C9B C14B C13B 174.44(17)
N1B C15B C16B C17B -119.96(19)
N1B C15B C16B C21B 62.9(3)
C21B C16B C17B C18B 1.0(3)
C15B C16B C17B C18B -176.27(18)
C16B C17B C18B C19B -0.2(3)
C17B C18B C19B C20B -1.0(4)
C18B C19B C20B C21B 1.4(5)
C17B C16B C21B C20B -0.7(4)
C15B C16B C21B C20B 176.6(2)
C19B C20B C21B C16B -0.5(5)
O3C C1C C2C N1C 157.24(12)
C5C C1C C2C N1C 42.2(2)
O3C C1C C2C C9C -82.15(16)
C5C C1C C2C C9C 162.85(15)
N1C C3C C4C O1C 67.65(19)
N1C C3C C4C C5C -52.4(2)
O1C C4C C5C O2C 155.14(13)
C3C C4C C5C O2C -81.04(17)
O1C C4C C5C C1C -89.40(18)
C3C C4C C5C C1C 34.4(2)
O3C C1C C5C O2C -30.67(15)
C2C C1C C5C O2C 88.10(17)
O3C C1C C5C C4C -149.45(15)
C2C C1C C5C C4C -30.7(2)
N1C C2C C9C C10C -135.63(16)
C1C C2C C9C C10C 103.91(17)
N1C C2C C9C C14C 48.06(19)
C1C C2C C9C C14C -72.39(19)
C14C C9C C10C C11C 1.9(2)
C2C C9C C10C C11C -174.46(15)
C9C C10C C11C C12C 0.5(2)
C10C C11C C12C C13C -1.5(2)
C10C C11C C12C O5C 175.35(15)
C11C C12C C13C C14C 0.1(2)
O5C C12C C13C C14C -176.89(15)
C12C C13C C14C O4C -177.60(15)
C12C C13C C14C C9C 2.4(2)
C10C C9C C14C O4C 176.68(15)
C2C C9C C14C O4C -6.9(2)
C10C C9C C14C C13C -3.3(2)
C2C C9C C14C C13C 173.13(15)
N1C C15C C16C C17C 69.1(2)
N1C C15C C16C C21C -111.66(19)
C21C C16C C17C C18C 0.5(3)
C15C C16C C17C C18C 179.8(2)
C16C C17C C18C C19C 0.1(4)
C17C C18C C19C C20C -1.0(4)
C18C C19C C20C C21C 1.3(4)
C19C C20C C21C C16C -0.7(3)
C17C C16C C21C C20C -0.2(3)
C15C C16C C21C C20C -179.44(18)
C4A C3A N1A C15A -174.37(12)
C4A C3A N1A C2A 63.39(18)
C16D C15A N1A C3A 87.31(12)
C16A C15A N1A C3A 79.10(11)
C16D C15A N1A C2A -149.96(9)
C16A C15A N1A C2A -158.17(9)
C9A C2A N1A C3A -174.77(14)
C1A C2A N1A C3A -55.32(18)
C9A C2A N1A C15A 62.71(16)
C1A C2A N1A C15A -177.83(13)
C4B C3B N1B C15B -175.18(14)
C4B C3B N1B C2B 65.01(17)
C16B C15B N1B C3B 72.86(19)
C16B C15B N1B C2B -166.92(15)
C9B C2B N1B C3B -177.98(14)
C1B C2B N1B C3B -58.58(16)
C9B C2B N1B C15B 61.77(17)
C1B C2B N1B C15B -178.83(14)
C4C C3C N1C C2C 66.63(18)
C4C C3C N1C C15C -170.86(15)
C9C C2C N1C C3C -178.65(13)
C1C C2C N1C C3C -59.45(17)
C9C C2C N1C C15C 59.74(17)
C1C C2C N1C C15C 178.94(14)
C16C C15C N1C C3C 70.64(19)
C16C C15C N1C C2C -167.54(14)
O3A C6A O2A C5A -28.36(18)
C7A C6A O2A C5A -146.03(17)
C8A C6A O2A C5A 88.52(19)
C1A C5A O2A C6A 39.06(17)
C4A C5A O2A C6A 161.61(15)
C5A C1A O3A C6A 17.69(18)
C2A C1A O3A C6A -106.13(16)
O2A C6A O3A C1A 5.54(18)
C7A C6A O3A C1A 122.23(18)
C8A C6A O3A C1A -114.22(17)
C4B C5B O2B C6B 161.49(15)
C1B C5B O2B C6B 38.53(19)
O3B C6B O2B C5B -29.2(2)
C7B C6B O2B C5B 87.8(2)
C8B C6B O2B C5B -145.72(19)
C5B C1B O3B C6B 15.39(19)
C2B C1B O3B C6B -107.45(16)
O2B C6B O3B C1B 7.4(2)
C7B C6B O3B C1B -112.02(19)
C8B C6B O3B C1B 123.72(19)
O3C C6C O2C C5C -30.86(18)
C7C C6C O2C C5C -148.01(18)
C8C C6C O2C C5C 86.4(2)
C4C C5C O2C C6C 162.48(14)
C1C C5C O2C C6C 38.42(16)
C5C C1C O3C C6C 12.59(17)
C2C C1C O3C C6C -110.94(15)
O2C C6C O3C C1C 10.19(19)
C7C C6C O3C C1C 126.71(19)
C8C C6C O3C C1C -109.44(18)
